data_1513291
loop_
_publ_author_name
'Annunziata, Liana'
'Pappalardo, Daniela'
'Tedesco, Consiglia'
'Pellecchia, Claudio'

_publ_section_title
;
 Isotactic-Specific Polymerization of Propene by aCs-Symmetric
 Zirconium(IV) Complex Bearing a Dianionic Tridentate
 [&#x2212;NNN&#x2212;] Amidomethylpyrrolidepyridine Ligand
;
_journal_issue 15
_journal_name_full Macromolecules
_journal_page_first 5572
_journal_paper_doi 10.1021/ma900883t
_journal_volume 42
_journal_year 2009
_chemical_formula_moiety 'C26 H37 N5 Zr'
_chemical_formula_sum 'C26 H37 N5 Zr'
_chemical_formula_weight 510.83
_chemical_name_systematic
; 
 ? 
;
_space_group_IT_number 15
_symmetry_cell_setting monoclinic
_symmetry_space_group_name_Hall '-C 2yc'
_symmetry_space_group_name_H-M 'C 1 2/c 1'
_atom_sites_solution_hydrogens geom
_atom_sites_solution_primary direct
_atom_sites_solution_secondary difmap
_audit_creation_method SHELXL-97
_cell_angle_alpha 90.00
_cell_angle_beta 92.766(7)
_cell_angle_gamma 90.00
_cell_formula_units_Z 8
_cell_length_a 18.750(5)
_cell_length_b 14.075(4)
_cell_length_c 19.824(5)
_cell_measurement_temperature 293(2)
_cell_volume 5226(2)
_computing_structure_refinement 'SHELXL-97 (Sheldrick, 1997)'
_computing_structure_solution 'SHELXS-97 (Sheldrick, 1990)'
_diffrn_ambient_temperature 100(2)
_diffrn_measured_fraction_theta_full 0.949
_diffrn_measured_fraction_theta_max 0.949
_diffrn_radiation_monochromator graphite
_diffrn_radiation_source 'fine-focus sealed tube'
_diffrn_radiation_type MoK\a
_diffrn_radiation_wavelength 0.71070
_diffrn_reflns_av_R_equivalents 0.1258
_diffrn_reflns_av_sigmaI/netI 0.2059
_diffrn_reflns_limit_h_max 25
_diffrn_reflns_limit_h_min -18
_diffrn_reflns_limit_k_max 18
_diffrn_reflns_limit_k_min -14
_diffrn_reflns_limit_l_max 23
_diffrn_reflns_limit_l_min -25
_diffrn_reflns_number 19488
_diffrn_reflns_theta_full 28.33
_diffrn_reflns_theta_max 28.33
_diffrn_reflns_theta_min 1.81
_exptl_absorpt_coefficient_mu 0.442
_exptl_absorpt_correction_T_max 0.9050
_exptl_absorpt_correction_T_min 0.7804
_exptl_absorpt_correction_type multi-scan
_exptl_crystal_density_diffrn 1.299
_exptl_crystal_density_method 'not measured'
_exptl_crystal_F_000 2144
_exptl_crystal_size_max 0.55
_exptl_crystal_size_mid 0.32
_exptl_crystal_size_min 0.25
_refine_diff_density_max 0.545
_refine_diff_density_min -0.574
_refine_diff_density_rms 0.111
_refine_ls_extinction_method none
_refine_ls_goodness_of_fit_ref 0.953
_refine_ls_hydrogen_treatment constr
_refine_ls_matrix_type full
_refine_ls_number_parameters 289
_refine_ls_number_reflns 6189
_refine_ls_number_restraints 0
_refine_ls_restrained_S_all 0.953
_refine_ls_R_factor_all 0.1834
_refine_ls_R_factor_gt 0.0837
_refine_ls_shift/su_max 0.018
_refine_ls_shift/su_mean 0.002
_refine_ls_structure_factor_coef Fsqd
_refine_ls_weighting_details 'calc w=1/[\s^2^(Fo^2^)+(0.0718P)^2^+3.8754P] where P=(Fo^2^+2Fc^2^)/3'
_refine_ls_weighting_scheme calc
_refine_ls_wR_factor_gt 0.1724
_refine_ls_wR_factor_ref 0.2283
_reflns_number_gt 2849
_reflns_number_total 6189
_reflns_threshold_expression >2sigma(I)
_cod_data_source_file ma900883tsup1.cif
_cod_data_source_block p43
_cod_depositor_comments
;
The following automatic conversions were performed:

'_exptl_absorpt_correction_type' value 'Multi-scan' changed to
'multi-scan' according to
/home/saulius/struct/CIF-dictionaries/cif_core.dic dictionary named
'cif_core.dic' version 2.4.2 from 2011-04-26.

Automatic conversion script
Id: cif_fix_values 1891 2012-01-12 08:04:46Z andrius 
;
_cod_original_sg_symbol_H-M 'C 2/c'
_cod_database_code 1513291

loop_
_symmetry_equiv_pos_as_xyz
'x, y, z'
'-x, y, -z+1/2'
'x+1/2, y+1/2, z'
'-x+1/2, y+1/2, -z+1/2'
'-x, -y, -z'
'x, -y, z-1/2'
'-x+1/2, -y+1/2, -z'
'x+1/2, -y+1/2, z-1/2'

loop_
_atom_site_label
_atom_site_type_symbol
_atom_site_fract_x
_atom_site_fract_y
_atom_site_fract_z
_atom_site_U_iso_or_equiv
_atom_site_adp_type
_atom_site_occupancy
_atom_site_symmetry_multiplicity
_atom_site_calc_flag
_atom_site_refinement_flags
Zr1 Zr 0.25466(3) 0.25389(5) 0.20674(3) 0.0296(2) Uani 1 1 d .
N1 N 0.1427(3) 0.2738(4) 0.1906(3) 0.0305(14) Uani 1 1 d .
N2 N 0.2063(3) 0.2828(4) 0.3093(3) 0.0346(14) Uani 1 1 d .
N3 N 0.3405(3) 0.2836(4) 0.2864(3) 0.0377(15) Uani 1 1 d .
N4 N 0.3058(3) 0.3355(4) 0.1383(3) 0.0347(14) Uani 1 1 d .
N5 N 0.2728(3) 0.1115(5) 0.1904(3) 0.0450(17) Uani 1 1 d .
C1 C 0.0944(3) 0.2776(5) 0.2464(3) 0.0286(16) Uani 1 1 d .
H1A H 0.0663 0.2198 0.2466 0.034 Uiso 1 1 calc R
H1B H 0.0618 0.3306 0.2394 0.034 Uiso 1 1 calc R
C2 C 0.1335(3) 0.2884(6) 0.3123(4) 0.0379(18) Uani 1 1 d .
C3 C 0.1027(4) 0.3066(5) 0.3730(4) 0.0384(18) Uani 1 1 d .
H3 H 0.0532 0.3082 0.3753 0.046 Uiso 1 1 calc R
C4 C 0.1467(4) 0.3225(6) 0.4309(4) 0.048(2) Uani 1 1 d .
H4 H 0.1267 0.3358 0.4719 0.057 Uiso 1 1 calc R
C5 C 0.2203(4) 0.3184(6) 0.4269(4) 0.0413(19) Uani 1 1 d .
H5 H 0.2501 0.3295 0.4649 0.050 Uiso 1 1 calc R
C6 C 0.2480(3) 0.2979(6) 0.3666(4) 0.0403(19) Uani 1 1 d .
C7 C 0.3238(3) 0.2943(5) 0.3533(4) 0.0363(18) Uani 1 1 d .
C8 C 0.3863(4) 0.2995(5) 0.3936(4) 0.0370(18) Uani 1 1 d .
H8 H 0.3900 0.3066 0.4403 0.044 Uiso 1 1 calc R
C9 C 0.4420(4) 0.2920(5) 0.3508(4) 0.0374(18) Uani 1 1 d .
H9 H 0.4904 0.2933 0.3636 0.045 Uiso 1 1 calc R
C10 C 0.4132(3) 0.2822(5) 0.2859(4) 0.0395(19) Uani 1 1 d .
H10 H 0.4394 0.2756 0.2475 0.047 Uiso 1 1 calc R
C11 C 0.1065(3) 0.2893(5) 0.1267(3) 0.0266(15) Uani 1 1 d .
C12 C 0.0955(3) 0.3833(6) 0.1027(4) 0.046(2) Uani 1 1 d .
C13 C 0.0618(4) 0.4005(6) 0.0382(4) 0.0429(19) Uani 1 1 d .
H13 H 0.0561 0.4618 0.0214 0.052 Uiso 1 1 calc R
C14 C 0.0369(3) 0.3199(6) 0.0001(4) 0.0371(18) Uani 1 1 d .
H14 H 0.0146 0.3289 -0.0424 0.045 Uiso 1 1 calc R
C15 C 0.0450(3) 0.2316(6) 0.0245(4) 0.0392(19) Uani 1 1 d .
H15 H 0.0271 0.1810 -0.0012 0.047 Uiso 1 1 calc R
C16 C 0.0795(3) 0.2125(6) 0.0875(4) 0.0382(18) Uani 1 1 d .
C17 C 0.1167(4) 0.4701(5) 0.1451(4) 0.050(2) Uani 1 1 d .
H17 H 0.1421 0.4471 0.1863 0.060 Uiso 1 1 calc R
C18 C 0.1672(4) 0.5354(7) 0.1096(5) 0.071(3) Uani 1 1 d .
H18A H 0.1813 0.5868 0.1391 0.106 Uiso 1 1 calc R
H18B H 0.1435 0.5604 0.0694 0.106 Uiso 1 1 calc R
H18C H 0.2087 0.5003 0.0978 0.106 Uiso 1 1 calc R
C19 C 0.0496(5) 0.5211(7) 0.1665(5) 0.078(3) Uani 1 1 d .
H19A H 0.0630 0.5743 0.1947 0.117 Uiso 1 1 calc R
H19B H 0.0210 0.4780 0.1913 0.117 Uiso 1 1 calc R
H19C H 0.0227 0.5431 0.1272 0.117 Uiso 1 1 calc R
C20 C 0.0860(3) 0.1115(5) 0.1120(3) 0.0285(15) Uani 1 1 d .
H20 H 0.1113 0.1129 0.1564 0.034 Uiso 1 1 calc R
C21 C 0.0128(3) 0.0647(6) 0.1210(4) 0.053(2) Uani 1 1 d .
H21A H 0.0196 0.0012 0.1376 0.079 Uiso 1 1 calc R
H21B H -0.0137 0.0630 0.0783 0.079 Uiso 1 1 calc R
H21C H -0.0133 0.1009 0.1527 0.079 Uiso 1 1 calc R
C22 C 0.1302(4) 0.0518(6) 0.0657(4) 0.050(2) Uani 1 1 d .
H22A H 0.1348 -0.0115 0.0835 0.075 Uiso 1 1 calc R
H22B H 0.1767 0.0796 0.0629 0.075 Uiso 1 1 calc R
H22C H 0.1070 0.0496 0.0215 0.075 Uiso 1 1 calc R
C23 C 0.2807(4) 0.3012(6) 0.0713(4) 0.051(2) Uani 1 1 d .
H23A H 0.2468 0.2510 0.0763 0.077 Uiso 1 1 calc R
H23B H 0.3206 0.2778 0.0476 0.077 Uiso 1 1 calc R
H23C H 0.2585 0.3525 0.0462 0.077 Uiso 1 1 calc R
C24 C 0.3561(3) 0.4092(5) 0.1357(4) 0.0395(19) Uani 1 1 d .
H24A H 0.3713 0.4275 0.1808 0.059 Uiso 1 1 calc R
H24B H 0.3348 0.4628 0.1125 0.059 Uiso 1 1 calc R
H24C H 0.3965 0.3878 0.1120 0.059 Uiso 1 1 calc R
C25 C 0.3271(4) 0.0687(6) 0.1494(5) 0.061(3) Uani 1 1 d .
H25A H 0.3536 0.1179 0.1284 0.091 Uiso 1 1 calc R
H25B H 0.3043 0.0293 0.1152 0.091 Uiso 1 1 calc R
H25C H 0.3588 0.0308 0.1777 0.091 Uiso 1 1 calc R
C26 C 0.2314(4) 0.0422(5) 0.2231(4) 0.044(2) Uani 1 1 d .
H26A H 0.1970 0.0734 0.2498 0.066 Uiso 1 1 calc R
H26B H 0.2622 0.0036 0.2518 0.066 Uiso 1 1 calc R
H26C H 0.2071 0.0028 0.1898 0.066 Uiso 1 1 calc R

loop_
_atom_site_aniso_label
_atom_site_aniso_U_11
_atom_site_aniso_U_22
_atom_site_aniso_U_33
_atom_site_aniso_U_23
_atom_site_aniso_U_13
_atom_site_aniso_U_12
Zr1 0.0262(3) 0.0328(4) 0.0295(4) 0.0010(4) -0.0017(3) -0.0020(3)
N1 0.029(3) 0.034(4) 0.027(3) 0.003(3) -0.009(2) -0.006(2)
N2 0.028(3) 0.056(4) 0.020(3) 0.004(3) 0.003(2) -0.001(3)
N3 0.025(3) 0.051(4) 0.036(4) 0.006(3) -0.007(3) -0.003(3)
N4 0.029(3) 0.037(4) 0.038(4) 0.000(3) 0.002(3) -0.008(2)
N5 0.025(3) 0.051(5) 0.058(4) -0.003(4) -0.006(3) 0.003(3)
C1 0.027(3) 0.026(4) 0.033(4) 0.003(3) 0.002(3) -0.003(3)
C2 0.033(4) 0.050(5) 0.030(4) 0.002(4) 0.002(3) -0.003(3)
C3 0.035(4) 0.049(5) 0.032(4) 0.005(4) 0.007(3) 0.000(3)
C4 0.049(4) 0.070(7) 0.025(4) -0.004(4) 0.000(3) 0.005(4)
C5 0.048(4) 0.051(5) 0.023(4) 0.000(4) -0.016(3) -0.003(4)
C6 0.035(4) 0.062(6) 0.023(4) -0.004(4) -0.007(3) 0.011(3)
C7 0.033(4) 0.036(5) 0.039(4) 0.003(4) -0.004(3) -0.007(3)
C8 0.048(4) 0.019(4) 0.042(5) 0.002(3) -0.016(4) -0.001(3)
C9 0.042(4) 0.020(4) 0.048(5) 0.012(4) -0.008(4) -0.005(3)
C10 0.036(4) 0.034(5) 0.047(5) 0.001(4) -0.005(3) -0.004(3)
C11 0.029(3) 0.018(4) 0.033(4) -0.002(3) 0.003(3) 0.003(3)
C12 0.026(4) 0.076(7) 0.035(4) 0.003(4) -0.011(3) -0.016(4)
C13 0.045(4) 0.046(5) 0.037(4) 0.012(4) 0.001(3) 0.007(4)
C14 0.032(4) 0.049(5) 0.030(4) 0.001(4) -0.005(3) -0.006(3)
C15 0.029(3) 0.059(6) 0.029(4) -0.001(4) -0.005(3) -0.001(3)
C16 0.027(3) 0.055(5) 0.034(4) -0.007(4) 0.006(3) 0.005(3)
C17 0.069(5) 0.021(4) 0.057(6) 0.017(4) -0.029(4) -0.004(4)
C18 0.064(5) 0.057(7) 0.088(8) 0.013(6) -0.031(5) -0.014(5)
C19 0.095(7) 0.080(8) 0.058(7) -0.008(6) -0.004(6) 0.010(6)
C20 0.035(3) 0.017(4) 0.033(4) 0.002(3) 0.001(3) -0.005(3)
C21 0.039(4) 0.057(6) 0.062(6) 0.008(5) 0.006(4) -0.013(4)
C22 0.058(5) 0.055(6) 0.038(5) 0.002(4) 0.006(4) 0.001(4)
C23 0.040(4) 0.072(7) 0.041(5) -0.009(5) 0.009(4) -0.010(4)
C24 0.031(3) 0.040(5) 0.047(5) 0.004(4) -0.009(3) -0.002(3)
C25 0.050(5) 0.044(6) 0.089(7) -0.005(5) 0.004(5) 0.017(4)
C26 0.058(4) 0.016(4) 0.058(5) 0.007(4) -0.013(4) -0.002(3)

loop_
_atom_type_symbol
_atom_type_description
_atom_type_scat_dispersion_real
_atom_type_scat_dispersion_imag
_atom_type_scat_source
C C 0.0033 0.0016 'International Tables Vol C Tables 4.2.6.8 and 6.1.1.4'
H H 0.0000 0.0000 'International Tables Vol C Tables 4.2.6.8 and 6.1.1.4'
N N 0.0061 0.0033 'International Tables Vol C Tables 4.2.6.8 and 6.1.1.4'
Zr Zr -2.9673 0.5597 'International Tables Vol C Tables 4.2.6.8 and 6.1.1.4'

loop_
_geom_angle_atom_site_label_1
_geom_angle_atom_site_label_2
_geom_angle_atom_site_label_3
_geom_angle
N4 Zr1 N5 110.8(2)
N4 Zr1 N1 108.4(2)
N5 Zr1 N1 105.9(2)
N4 Zr1 N3 91.1(2)
N5 Zr1 N3 100.0(2)
N1 Zr1 N3 138.8(2)
N4 Zr1 N2 134.6(2)
N5 Zr1 N2 112.7(2)
N1 Zr1 N2 71.4(2)
N3 Zr1 N2 69.2(2)
N4 Zr1 C23 29.9(2)
N5 Zr1 C23 92.4(3)
N1 Zr1 C23 92.3(2)
N3 Zr1 C23 118.3(2)
N2 Zr1 C23 152.8(2)
C11 N1 C1 112.4(5)
C11 N1 Zr1 125.3(4)
C1 N1 Zr1 122.2(4)
C2 N2 C6 119.1(6)
C2 N2 Zr1 119.0(4)
C6 N2 Zr1 121.9(4)
C10 N3 C7 106.2(5)
C10 N3 Zr1 132.6(5)
C7 N3 Zr1 120.5(4)
C24 N4 C23 113.3(6)
C24 N4 Zr1 140.7(5)
C23 N4 Zr1 106.0(4)
C26 N5 C25 112.3(7)
C26 N5 Zr1 119.9(5)
C25 N5 Zr1 127.8(5)
N1 C1 C2 111.9(5)
N1 C1 H1A 109.2
C2 C1 H1A 109.2
N1 C1 H1B 109.2
C2 C1 H1B 109.2
H1A C1 H1B 107.9
N2 C2 C3 120.5(6)
N2 C2 C1 114.1(6)
C3 C2 C1 125.3(6)
C2 C3 C4 119.2(6)
C2 C3 H3 120.4
C4 C3 H3 120.4
C5 C4 C3 119.7(7)
C5 C4 H4 120.2
C3 C4 H4 120.2
C6 C5 C4 119.0(6)
C6 C5 H5 120.5
C4 C5 H5 120.5
N2 C6 C5 122.5(6)
N2 C6 C7 111.6(6)
C5 C6 C7 125.8(6)
C8 C7 N3 109.5(6)
C8 C7 C6 134.2(7)
N3 C7 C6 116.3(6)
C7 C8 C9 106.6(7)
C7 C8 H8 126.7
C9 C8 H8 126.7
C10 C9 C8 107.9(6)
C10 C9 H9 126.1
C8 C9 H9 126.1
N3 C10 C9 109.9(7)
N3 C10 H10 125.1
C9 C10 H10 125.1
C16 C11 N1 121.1(6)
C16 C11 C12 119.2(6)
N1 C11 C12 119.8(6)
C13 C12 C11 120.8(7)
C13 C12 C17 116.9(7)
C11 C12 C17 122.2(6)
C12 C13 C14 117.5(7)
C12 C13 H13 121.3
C14 C13 H13 121.3
C15 C14 C13 121.1(7)
C15 C14 H14 119.5
C13 C14 H14 119.5
C14 C15 C16 122.6(7)
C14 C15 H15 118.7
C16 C15 H15 118.7
C11 C16 C15 118.8(7)
C11 C16 C20 121.6(6)
C15 C16 C20 119.6(7)
C18 C17 C12 112.4(7)
C18 C17 C19 112.7(7)
C12 C17 C19 109.6(6)
C18 C17 H17 107.3
C12 C17 H17 107.3
C19 C17 H17 107.3
C17 C18 H18A 109.5
C17 C18 H18B 109.5
H18A C18 H18B 109.5
C17 C18 H18C 109.5
H18A C18 H18C 109.5
H18B C18 H18C 109.5
C17 C19 H19A 109.5
C17 C19 H19B 109.5
H19A C19 H19B 109.5
C17 C19 H19C 109.5
H19A C19 H19C 109.5
H19B C19 H19C 109.5
C16 C20 C22 111.4(6)
C16 C20 C21 112.5(6)
C22 C20 C21 110.4(6)
C16 C20 H20 107.4
C22 C20 H20 107.4
C21 C20 H20 107.4
C20 C21 H21A 109.5
C20 C21 H21B 109.5
H21A C21 H21B 109.5
C20 C21 H21C 109.5
H21A C21 H21C 109.5
H21B C21 H21C 109.5
C20 C22 H22A 109.5
C20 C22 H22B 109.5
H22A C22 H22B 109.5
C20 C22 H22C 109.5
H22A C22 H22C 109.5
H22B C22 H22C 109.5
N4 C23 Zr1 44.1(3)
N4 C23 H23A 109.5
Zr1 C23 H23A 65.3
N4 C23 H23B 109.5
Zr1 C23 H23B 123.9
H23A C23 H23B 109.5
N4 C23 H23C 109.5
Zr1 C23 H23C 125.3
H23A C23 H23C 109.5
H23B C23 H23C 109.5
N4 C24 H24A 109.5
N4 C24 H24B 109.5
H24A C24 H24B 109.5
N4 C24 H24C 109.5
H24A C24 H24C 109.5
H24B C24 H24C 109.5
N5 C25 H25A 109.5
N5 C25 H25B 109.5
H25A C25 H25B 109.5
N5 C25 H25C 109.5
H25A C25 H25C 109.5
H25B C25 H25C 109.5
N5 C26 H26A 109.5
N5 C26 H26B 109.5
H26A C26 H26B 109.5
N5 C26 H26C 109.5
H26A C26 H26C 109.5
H26B C26 H26C 109.5

loop_
_geom_bond_atom_site_label_1
_geom_bond_atom_site_label_2
_geom_bond_distance
Zr1 N4 2.051(6)
Zr1 N5 2.061(7)
Zr1 N1 2.127(5)
Zr1 N3 2.238(5)
Zr1 N2 2.302(6)
Zr1 C23 2.831(8)
N1 C11 1.424(8)
N1 C1 1.463(8)
N2 C2 1.370(8)
N2 C6 1.365(8)
N3 C10 1.364(8)
N3 C7 1.386(9)
N4 C24 1.405(8)
N4 C23 1.468(9)
N5 C26 1.422(9)
N5 C25 1.463(9)
C1 C2 1.476(9)
C1 H1A 0.9700
C1 H1B 0.9700
C2 C3 1.384(10)
C3 C4 1.399(9)
C3 H3 0.9300
C4 C5 1.387(9)
C4 H4 0.9300
C5 C6 1.358(10)
C5 H5 0.9300
C6 C7 1.458(9)
C7 C8 1.389(9)
C8 C9 1.380(10)
C8 H8 0.9300
C9 C10 1.379(10)
C9 H9 0.9300
C10 H10 0.9300
C11 C16 1.412(10)
C11 C12 1.418(10)
C12 C13 1.420(9)
C12 C17 1.524(11)
C13 C14 1.429(10)
C13 H13 0.9300
C14 C15 1.341(10)
C14 H14 0.9300
C15 C16 1.403(10)
C15 H15 0.9300
C16 C20 1.506(10)
C17 C18 1.517(11)
C17 C19 1.526(11)
C17 H17 0.9800
C18 H18A 0.9600
C18 H18B 0.9600
C18 H18C 0.9600
C19 H19A 0.9600
C19 H19B 0.9600
C19 H19C 0.9600
C20 C22 1.519(10)
C20 C21 1.541(8)
C20 H20 0.9800
C21 H21A 0.9600
C21 H21B 0.9600
C21 H21C 0.9600
C22 H22A 0.9600
C22 H22B 0.9600
C22 H22C 0.9600
C23 H23A 0.9600
C23 H23B 0.9600
C23 H23C 0.9600
C24 H24A 0.9600
C24 H24B 0.9600
C24 H24C 0.9600
C25 H25A 0.9600
C25 H25B 0.9600
C25 H25C 0.9600
C26 H26A 0.9600
C26 H26B 0.9600
C26 H26C 0.9600
